data_7127129
loop_
_publ_author_name
'Marks, Walker R.'
'Baumgardner, Douglas F.'
'Reinheimer, Eric W.'
'Gilbertson, John D.'

_publ_section_title
;
 Complete denitrification of nitrate and nitrite to N<sub>2</sub> gas by
 samarium(II) iodide.
;
_journal_issue 77
_journal_name_full 'Chemical communications (Cambridge, England)'
_journal_page_first 11441
_journal_page_last 11444
_journal_paper_doi 10.1039/d0cc04115g
_journal_volume 56
_journal_year 2020
_chemical_formula_moiety 'C37.6 H94.2 N2 O27 Sm6, 8(I), 2(H2 O0.7), 0.6(H2 O)'
_chemical_formula_sum 'C37.6 H99.4 I8 N2 O29 Sm6'
_chemical_formula_weight 2961.09
_space_group_crystal_system monoclinic
_space_group_IT_number 14
_space_group_name_Hall '-P 2yn'
_space_group_name_H-M_alt 'P 1 21/n 1'
_atom_sites_solution_hydrogens mixed
_atom_sites_solution_primary dual
_audit_creation_date 2020-07-23
_audit_creation_method
;
Olex2 1.2
(compiled 2018.05.29 svn.r3508 for OlexSys, GUI svn.r5506)
;
_audit_update_record
;
2020-07-30 deposited with the CCDC.	2020-08-18 downloaded from the CCDC.
;
_cell_angle_alpha 90
_cell_angle_beta 90.739(2)
_cell_angle_gamma 90
_cell_formula_units_Z 2
_cell_length_a 14.2715(4)
_cell_length_b 22.8583(6)
_cell_length_c 14.2693(3)
_cell_measurement_reflns_used 18031
_cell_measurement_temperature 100.00(10)
_cell_measurement_theta_max 28.2580
_cell_measurement_theta_min 2.2210
_cell_volume 4654.6(2)
_computing_cell_refinement 'CrysAlisPro 1.171.40.55a (Rigaku OD, 2019)'
_computing_data_collection 'CrysAlisPro 1.171.40.55a (Rigaku OD, 2019)'
_computing_data_reduction 'CrysAlisPro 1.171.40.55a (Rigaku OD, 2019)'
_computing_molecular_graphics 'Olex2 (Dolomanov et al., 2009)'
_computing_publication_material 'Olex2 (Dolomanov et al., 2009)'
_computing_structure_refinement 'ShelXL (Sheldrick, 2015)'
_computing_structure_solution 'ShelXT (Sheldrick, 2015)'
_diffrn_ambient_environment N~2~
_diffrn_ambient_temperature 100.00(10)
_diffrn_detector 'CCD plate'
_diffrn_detector_area_resol_mean 5.8140
_diffrn_measured_fraction_theta_full 0.992
_diffrn_measured_fraction_theta_max 0.992
_diffrn_measurement_details
;
List of Runs (angles in degrees, time in seconds):

  # Type    Start    End  Width  t~exp~   \w     \q     \k     \f   Frames
#--------------------------------------------------------------------------
  1  \w    -70.00  26.00   0.10    2.00    --   19.20 -13.00  30.00  960
  2  \w    -26.00  16.00   0.10    2.00    --   19.20  77.00   0.00  420
  3  \w     34.00 109.00   0.10    2.00    --   19.20  77.00   0.00  750
  4  \w    -25.00 109.00   0.10    2.00    --   19.20  77.00 -60.00 1340
;
_diffrn_measurement_device 'four-circle diffractometer'
_diffrn_measurement_device_type 'XtaLAB AFC12 (RINC): Kappa dual offset/far'
_diffrn_measurement_method '\w scans'
_diffrn_orient_matrix_type 'CrysAlisPro convention (1999,Acta A55,543-557)'
_diffrn_orient_matrix_UB_11 -0.0249357000
_diffrn_orient_matrix_UB_12 -0.0023577000
_diffrn_orient_matrix_UB_13 -0.0431770000
_diffrn_orient_matrix_UB_21 0.0422028000
_diffrn_orient_matrix_UB_22 0.0047659000
_diffrn_orient_matrix_UB_23 -0.0246213000
_diffrn_orient_matrix_UB_31 0.0083621000
_diffrn_orient_matrix_UB_32 -0.0305866000
_diffrn_orient_matrix_UB_33 -0.0005400000
_diffrn_radiation_monochromator mirror
_diffrn_radiation_probe x-ray
_diffrn_radiation_type MoK\a
_diffrn_radiation_wavelength 0.71073
_diffrn_reflns_av_R_equivalents 0.0277
_diffrn_reflns_av_unetI/netI 0.0208
_diffrn_reflns_Laue_measured_fraction_full 0.992
_diffrn_reflns_Laue_measured_fraction_max 0.992
_diffrn_reflns_limit_h_max 17
_diffrn_reflns_limit_h_min -10
_diffrn_reflns_limit_k_max 27
_diffrn_reflns_limit_k_min -20
_diffrn_reflns_limit_l_max 17
_diffrn_reflns_limit_l_min -17
_diffrn_reflns_number 27446
_diffrn_reflns_point_group_measured_fraction_full 0.992
_diffrn_reflns_point_group_measured_fraction_max 0.992
_diffrn_reflns_theta_full 25.122
_diffrn_reflns_theta_max 25.122
_diffrn_reflns_theta_min 2.194
_diffrn_source 'micro-focus sealed X-ray tube'
_diffrn_source_type 'Rigaku (Mo) X-ray Source'
_exptl_absorpt_coefficient_mu 6.433
_exptl_absorpt_correction_T_max 0.174
_exptl_absorpt_correction_T_min 0.067
_exptl_absorpt_correction_type analytical
_exptl_absorpt_process_details
;
CrysAlisPro 1.171.40.55a (Rigaku Oxford Diffraction, 2019)
Analytical numeric absorption correction using a multifaceted crystal
			model based on expressions derived by R.C. Clark & J.S. Reid.
(Clark, R. C. & Reid, J. S. (1995). Acta Cryst. A51, 887-897)
Empirical absorption correction using spherical harmonics,
 implemented in SCALE3 ABSPACK scaling algorithm.
;
_exptl_crystal_colour red
_exptl_crystal_density_diffrn 2.113
_exptl_crystal_description block
_exptl_crystal_F_000 2734
_exptl_crystal_size_max 0.614
_exptl_crystal_size_mid 0.492
_exptl_crystal_size_min 0.371
_refine_diff_density_max 1.892
_refine_diff_density_min -2.263
_refine_diff_density_rms 0.223
_refine_ls_extinction_method none
_refine_ls_goodness_of_fit_ref 1.263
_refine_ls_hydrogen_treatment mixed
_refine_ls_matrix_type full
_refine_ls_number_parameters 554
_refine_ls_number_reflns 8236
_refine_ls_number_restraints 216
_refine_ls_restrained_S_all 1.249
_refine_ls_R_factor_all 0.0619
_refine_ls_R_factor_gt 0.0580
_refine_ls_shift/su_max 0.001
_refine_ls_shift/su_mean 0.000
_refine_ls_structure_factor_coef Fsqd
_refine_ls_weighting_details 'w=1/[\s^2^(Fo^2^)+(0.0001P)^2^+150.0542P] where P=(Fo^2^+2Fc^2^)/3'
_refine_ls_weighting_scheme calc
_refine_ls_wR_factor_gt 0.1282
_refine_ls_wR_factor_ref 0.1299
_reflns_Friedel_coverage 0.000
_reflns_number_gt 7669
_reflns_number_total 8236
_reflns_threshold_expression 'I > 2\s(I)'
_cod_data_source_file d0cc04115g2.cif
_cod_data_source_block er_1
_cod_depositor_comments 'Adding full bibliography for 7127127--7127129.cif.'
_cod_original_formula_sum 'C37.60 H99.40 I8 N2 O29 Sm6'
_cod_database_code 7127129
_shelx_shelxl_version_number 2014/7
_chemical_oxdiff_formula 'C37.6 H86.8 I8 N2 O31 Sm6'
_shelx_space_group_comment
;
The symmetry employed for this shelxl refinement is uniquely defined
by the following loop, which should always be used as a source of
symmetry information in preference to the above space-group names.
They are only intended as comments.
;
_reflns_odcompleteness_completeness 98.91
_reflns_odcompleteness_iscentric 1
_reflns_odcompleteness_theta 26.32
_olex2_refinement_description
;
1. Fixed Uiso
 At 1.5 times of:
  All C(H,H,H) groups, All O(H,H) groups
2. Restrained distances
 O13-H13
 0.93 with sigma of 0.02
 O12-H12 = O12_$1-H12_$1
 0.93 with sigma of 0.02
 O11-H11
 0.93 with sigma of 0.01
 H10-O10
 0.85 with sigma of 0.05
 O2A-H2AD = O2A-H2AE
 0.95 with sigma of 0.02
 C4A-C6A \\sim C4B-C6B \\sim C4A-C5A \\sim C4B-C5B
 with sigma of 0.001
 C9B-C7B \\sim C8B-C7B \\sim C9A-C7A \\sim C8A-C7A
 with sigma of 0.001
 C9A-C8A \\sim C9B-C8B
 with sigma of 0.001
 O6-C7A \\sim O6-C7B
 with sigma of 0.001
 C11A-C10B \\sim C11A-C10A \\sim C12B-C10B \\sim C12A-C10A
 with sigma of 0.001
 C11B-C10B \\sim C11A-C10A \\sim C12B-C10B \\sim C12A-C10A
 with sigma of 0.001
 C14A-C13A \\sim C14B-C13B \\sim C15B-C13B \\sim C15A-C13A
 with sigma of 0.001
 O8-C13B \\sim O8-C13A
 with sigma of 0.001
 O2B-C1A \\sim O2C-C1C
 with sigma of 0.001
3. Uiso/Uaniso restraints and constraints
C6A \\sim C4B: within 2A with sigma of 0.001 and sigma for terminal atoms of
0.002
C6A \\sim C6B: within 2A with sigma of 0.001 and sigma for terminal atoms of
0.002
C4B \\sim C5B: within 2A with sigma of 0.001 and sigma for terminal atoms of
0.002
C7A \\sim C7B: within 2A with sigma of 0.001 and sigma for terminal atoms of
0.002
C7A \\sim C9B: within 2A with sigma of 0.001 and sigma for terminal atoms of
0.002
C7B \\sim C8B: within 2A with sigma of 0.001 and sigma for terminal atoms of
0.002
C12B \\sim C12A: within 2A with sigma of 0.001 and sigma for terminal atoms of
0.002
C12A \\sim C10A: within 2A with sigma of 0.001 and sigma for terminal atoms of
0.002
C10A \\sim C10B: within 2A with sigma of 0.001 and sigma for terminal atoms of
0.002
C16: within 2A with sigma of 0.001 and sigma for terminal atoms of 0.002
C17: within 2A with sigma of 0.001 and sigma for terminal atoms of 0.002
N1: within 2A with sigma of 0.001 and sigma for terminal atoms of 0.002
C13A \\sim C13B: within 2A with sigma of 0.001 and sigma for terminal atoms of
0.002
C14B \\sim C14A: within 2A with sigma of 0.001 and sigma for terminal atoms of
0.002
C15B \\sim C15A: within 2A with sigma of 0.001 and sigma for terminal atoms of
0.002
I3A: within 2A with sigma of 0.001 and sigma for terminal atoms of 0.002
C8B \\sim C9A: within 2A with sigma of 0.001 and sigma for terminal atoms of
0.002
C8B \\sim C8A: within 2A with sigma of 0.001 and sigma for terminal atoms of
0.002
H8AC: within 2A with sigma of 0.04 and sigma for terminal atoms of 0.08
C5B \\sim C9B: within 2A with sigma of 0.001 and sigma for terminal atoms of
0.002
I2 \\sim I2A: within 2A with sigma of 0.001 and sigma for terminal atoms of
0.002
C5A \\sim C5B: within 2A with sigma of 0.001 and sigma for terminal atoms of
0.002
O2A \\sim O15A: within 2A with sigma of 0.001 and sigma for terminal atoms of
0.002
O15 \\sim O15A: within 2A with sigma of 0.001 and sigma for terminal atoms of
0.002
Uanis(C4B) = Uanis(C4A)
Uanis(C5B) = Uanis(C5A)
Uanis(C7B) = Uanis(C9B)
Uanis(O5) = Uanis(O2A)
Uanis(C18) = Uanis(C2A)
Uanis(C2A) = Uanis(C1A)
Uanis(C2A) = Uanis(C3A)
Uanis(O2A) = Uanis(O2B)
Uanis(O2A) = Uanis(O2C)
Uanis(C3A) = Uanis(C1C)
Uanis(C3A) = Uanis(C2C)
Uanis(C3A) = Uanis(C3C)
Uanis(O3) = Uanis(O15A)
Uanis(O15A) = Uanis(O15)
Uanis(O2B) = Uanis(O15A)
4. Rigid body (RIGU) restrains
 C4A, C5B, C6B
 with sigma for 1-2 distances of 0.001 and sigma for 1-3 distances of 0.001
 C5B, C5A, C4B, C5B, C4A, C4B, C6A, C6B
 with sigma for 1-2 distances of 0.001 and sigma for 1-3 distances of 0.001
 C12B, C10B, C11B
 with sigma for 1-2 distances of 0.001 and sigma for 1-3 distances of 0.001
 C12A, C10A, C11A
 with sigma for 1-2 distances of 0.001 and sigma for 1-3 distances of 0.001
 C17, C16, N1
 with sigma for 1-2 distances of 0.001 and sigma for 1-3 distances of 0.001
 C17, C16
 with sigma for 1-2 distances of 0.001 and sigma for 1-3 distances of 0.001
 C14B, C13B, C15B
 with sigma for 1-2 distances of 0.001 and sigma for 1-3 distances of 0.001
 C14A, C13A, C15A
 with sigma for 1-2 distances of 0.001 and sigma for 1-3 distances of 0.001
 O2B, C1A, C2A, C3A
 with sigma for 1-2 distances of 0.001 and sigma for 1-3 distances of 0.001
 H17B
 with sigma for 1-2 distances of 0.001 and sigma for 1-3 distances of 0.001
 C9B
 with sigma for 1-2 distances of 0.001 and sigma for 1-3 distances of 0.001
 I1, I1A
 with sigma for 1-2 distances of 0.001 and sigma for 1-3 distances of 0.001
 O10
 with sigma for 1-2 distances of 0.0001 and sigma for 1-3 distances of 0.0001
 O15
 with sigma for 1-2 distances of 0.001 and sigma for 1-3 distances of 0.001
 O15, H15G, O15A, H15I, H15J
 with sigma for 1-2 distances of 0.0001 and sigma for 1-3 distances of 0.0001
 H15I, O15A, H15J
 with sigma for 1-2 distances of 0.004 and sigma for 1-3 distances of 0.004
 H2CA, O15A, H15I, H15J, O15, H15G, H15H
 with sigma for 1-2 distances of 0.001 and sigma for 1-3 distances of 0.001
 I1A, I1
 with sigma for 1-2 distances of 0.001 and sigma for 1-3 distances of 0.001
5. Others
 Sof(C6A)=Sof(H6AA)=Sof(H6AB)=Sof(H6AC)=Sof(C5A)=Sof(H5AA)=Sof(H5AB)=Sof(H5AC)=
 Sof(C4A)=1-FVAR(1)
 Sof(C4B)=Sof(C6B)=Sof(H6BA)=Sof(H6BB)=Sof(H6BC)=Sof(C5B)=Sof(H5BA)=Sof(H5BB)=
 Sof(H5BC)=FVAR(1)
 Sof(I2A)=1-FVAR(2)
 Sof(I2)=FVAR(2)
 Sof(I1A)=1-FVAR(3)
 Sof(I1)=FVAR(3)
 Sof(O15A)=Sof(H15I)=Sof(H15J)=1-FVAR(4)
 Sof(O15)=FVAR(4)
 Fixed Sof: I3A(0.9) I4B(0.24) C7A(0.9) C13B(0.25) C10A(0.55) C15B(0.25)
 H15A(0.25) H15B(0.25) H15C(0.25) C8A(0.9) H8AA(0.9) H8AB(0.9) H8AC(0.9)
 C14B(0.25) H14A(0.25) H14B(0.25) H14C(0.25) C9A(0.9) H9AA(0.9) H9AB(0.9)
 H9AC(0.9) C1A(0.4) C2A(0.4) H2AA(0.4) H2AB(0.4) H2AC(0.4) C3A(0.4) H3AA(0.4)
 H3AB(0.4) H3AC(0.4) C11A(0.55) H11A(0.55) H11B(0.55) H11C(0.55) I4A(0.76)
 I3B(0.1) O2B(0.4) C7B(0.1) C9B(0.1) C8B(0.1) H8BA(0.1) H8BB(0.1) H8BC(0.1)
 C12B(0.45) H12A(0.45) H12B(0.45) H12C(0.45) C12A(0.55) H12D(0.55) H12E(0.55)
 H12F(0.55) C10B(0.45) C11B(0.45) H11D(0.45) H11E(0.45) H11F(0.45) C15A(0.75)
 H15D(0.75) H15E(0.75) H15F(0.75) C13A(0.75) C14A(0.75) H14D(0.75) H14E(0.75)
 H14F(0.75) O2A(0.4) H2AD(0.4) H2AE(0.4) O2C(0.2) C1C(0.2) C2C(0.2) H2CA(0.2)
 H2CB(0.2) H2CC(0.2) C3C(0.2) H3CA(0.2) H3CB(0.2) H3CC(0.2)
6.a Free rotating group:
 O15A(H15I,H15J)
6.b Rotating group:
 O5(H5A,H5B), O3(H3A,H3B), O1(H1A,H1B), O2A(H2AD,H2AE)
6.c Me refined with riding coordinates:
 C5B(H5BA,H5BB,H5BC), C8B(H8BA,H8BB,H8BC)
6.d Idealised Me refined as rotating group:
 C20(H20A,H20B,H20C), C19(H19A,H19B,H19C), C6A(H6AA,H6AB,H6AC), C15B(H15A,H15B,
 H15C), C5A(H5AA,H5AB,H5AC), C8A(H8AA,H8AB,H8AC), C14B(H14A,H14B,H14C),
 C9A(H9AA,H9AB,H9AC), C2A(H2AA,H2AB,H2AC), C3A(H3AA,H3AB,H3AC), C11A(H11A,H11B,
 H11C), C6B(H6BA,H6BB,H6BC), C12B(H12A,H12B,H12C), C12A(H12D,H12E,H12F),
 C11B(H11D,H11E,H11F), C17(H17A,H17B,H17C), C15A(H15D,H15E,H15F), C14A(H14D,
 H14E,H14F), C2C(H2CA,H2CB,H2CC), C3C(H3CA,H3CB,H3CC)
;
_olex2_submission_special_instructions 'No special instructions were received'
_oxdiff_exptl_absorpt_empirical_details
;
Empirical correction (ABSPACK) includes:
- Absorption correction using spherical harmonics
- Frame scaling
;
_oxdiff_exptl_absorpt_empirical_full_max 2.013
_oxdiff_exptl_absorpt_empirical_full_min 0.539

loop_
_space_group_symop_operation_xyz
'x, y, z'
'-x+1/2, y+1/2, -z+1/2'
'-x, -y, -z'
'x-1/2, -y-1/2, z-1/2'

loop_
_atom_site_label
_atom_site_type_symbol
_atom_site_fract_x
_atom_site_fract_y
_atom_site_fract_z
_atom_site_U_iso_or_equiv
_atom_site_adp_type
_atom_site_occupancy
_atom_site_site_symmetry_order
_atom_site_calc_flag
_atom_site_refinement_flags_posn
_atom_site_refinement_flags_adp
_atom_site_refinement_flags_occupancy
_atom_site_disorder_assembly
_atom_site_disorder_group
Sm1 Sm 0.53669(4) 0.48007(3) 0.32788(4) 0.02250(15) Uani 1 1 d . . . . .
Sm2 Sm 0.67980(4) 0.49969(3) 0.54043(4) 0.02182(15) Uani 1 1 d . . . . .
Sm3 Sm 0.49311(4) 0.39273(3) 0.52946(4) 0.02125(15) Uani 1 1 d . . . . .
I3A I 0.28968(11) 0.35264(6) 0.19758(10) 0.0516(3) Uani 0.9 1 d . U . A 1
I4B I 0.1546(6) 0.4194(3) 0.7308(7) 0.0433(17) Uani 0.24 1 d . . . B 2
O12 O 0.3688(5) 0.4464(4) 0.5976(5) 0.0230(17) Uani 1 1 d D . . . .
O10 O 0.6232(6) 0.4239(4) 0.4386(5) 0.0222(17) Uani 1 1 d D U . . .
O11 O 0.5786(6) 0.4459(4) 0.6444(5) 0.0233(17) Uani 1 1 d D . . . .
O14 O 0.5000 0.5000 0.5000 0.021(2) Uani 1 2 d S T P . .
O13 O 0.4122(6) 0.4233(4) 0.3908(6) 0.0237(17) Uani 1 1 d D . . . .
O4 O 0.7839(7) 0.5885(5) 0.5403(7) 0.044(2) Uani 1 1 d . . . . .
O5 O 0.8122(6) 0.4836(5) 0.4317(7) 0.0413(18) Uani 1 1 d . . . . .
H5A H 0.8627 0.4673 0.4609 0.062 Uiso 1 1 d GR . . . .
H5B H 0.8296 0.5149 0.3959 0.062 Uiso 1 1 d GR . . . .
O3 O 0.7621(8) 0.5132(6) 0.6944(9) 0.069(3) Uani 1 1 d . . . . .
H3A H 0.7425 0.5015 0.7516 0.104 Uiso 1 1 d GR . . . .
H3B H 0.8181 0.5308 0.7054 0.104 Uiso 1 1 d GR . . . .
O1 O 0.4378(7) 0.4728(4) 0.1846(6) 0.039(2) Uani 1 1 d . . . . .
H1A H 0.4024 0.4398 0.1665 0.059 Uiso 1 1 d GR . . . .
H1B H 0.4295 0.5023 0.1394 0.059 Uiso 1 1 d GR . . . .
O9 O 0.5555(8) 0.3796(5) 0.2611(9) 0.059(3) Uani 1 1 d . . . . .
O7 O 0.4954(10) 0.3322(6) 0.6707(8) 0.078(4) Uani 1 1 d . . . . .
O8 O 0.3806(9) 0.3154(5) 0.5046(10) 0.074(4) Uani 1 1 d D . . . .
C7A C 0.8171(11) 0.3744(6) 0.6247(17) 0.089(4) Uani 0.9 1 d D U . C 1
C18 C 0.5598(10) 0.3411(7) 0.2027(10) 0.041(2) Uani 1 1 d . . . . .
C13B C 0.347(3) 0.2679(9) 0.5109(13) 0.075(4) Uani 0.25 1 d D U . D 2
C10A C 0.4935(15) 0.3034(9) 0.738(2) 0.087(5) Uani 0.55 1 d D U . E 2
C20 C 0.5621(17) 0.2791(8) 0.2213(16) 0.079(6) Uani 1 1 d . . . . .
H20A H 0.5510 0.2723 0.2866 0.118 Uiso 1 1 calc GR . . . .
H20B H 0.6224 0.2637 0.2051 0.118 Uiso 1 1 calc GR . . . .
H20C H 0.5144 0.2599 0.1844 0.118 Uiso 1 1 calc GR . . . .
C19 C 0.5699(19) 0.3580(12) 0.1042(15) 0.102(9) Uani 1 1 d . . . . .
H19A H 0.5705 0.3999 0.0993 0.153 Uiso 1 1 calc GR . . . .
H19B H 0.5182 0.3427 0.0681 0.153 Uiso 1 1 calc GR . . . .
H19C H 0.6275 0.3425 0.0806 0.153 Uiso 1 1 calc GR . . . .
C6A C 0.8825(17) 0.6706(8) 0.5296(19) 0.0676(17) Uani 0.75(3) 1 d D U . F 2
H6AA H 0.8599 0.6814 0.4684 0.101 Uiso 0.75(3) 1 calc GR . . F 2
H6AB H 0.9490 0.6768 0.5334 0.101 Uiso 0.75(3) 1 calc GR . . F 2
H6AC H 0.8521 0.6940 0.5760 0.101 Uiso 0.75(3) 1 calc GR . . F 2
O6 O 0.7651(9) 0.4091(5) 0.5886(7) 0.061(3) Uani 1 1 d D . . . .
C15B C 0.304(4) 0.265(4) 0.6059(18) 0.079(5) Uani 0.25 1 d D U . D 2
H15A H 0.2391 0.2549 0.5996 0.119 Uiso 0.25 1 calc GR . . D 2
H15B H 0.3107 0.3017 0.6369 0.119 Uiso 0.25 1 calc GR . . D 2
H15C H 0.3356 0.2350 0.6423 0.119 Uiso 0.25 1 calc GR . . D 2
C5A C 0.9460(12) 0.5664(10) 0.557(2) 0.0678(11) Uani 0.75(3) 1 d D U . F 2
H5AA H 0.9977 0.5880 0.5828 0.102 Uiso 0.75(3) 1 calc GR . . F 2
H5AB H 0.9625 0.5518 0.4960 0.102 Uiso 0.75(3) 1 calc GR . . F 2
H5AC H 0.9312 0.5343 0.5971 0.102 Uiso 0.75(3) 1 calc GR . . F 2
C8A C 0.8003(15) 0.3118(7) 0.6341(19) 0.090(4) Uani 0.9 1 d D U . C 1
H8AA H 0.7376 0.3029 0.6133 0.135 Uiso 0.9 1 calc GR . . C 1
H8AB H 0.8080 0.3006 0.6985 0.135 Uiso 0.9 1 calc GR . . C 1
H8AC H 0.8442 0.2907 0.5965 0.135 Uiso 0.9 1 calc GR U . C 1
C4A C 0.8613(13) 0.6064(6) 0.5471(19) 0.0674(15) Uani 0.75(3) 1 d D U . F 2
C14B C 0.307(4) 0.235(2) 0.430(2) 0.077(5) Uani 0.25 1 d D U . D 2
H14A H 0.2395 0.2369 0.4308 0.116 Uiso 0.25 1 calc GR . . D 2
H14B H 0.3257 0.1944 0.4337 0.116 Uiso 0.25 1 calc GR . . D 2
H14C H 0.3288 0.2511 0.3721 0.116 Uiso 0.25 1 calc GR . . D 2
C9A C 0.9025(12) 0.3956(10) 0.6701(17) 0.090(4) Uani 0.9 1 d D U . C 1
H9AA H 0.9291 0.3651 0.7083 0.136 Uiso 0.9 1 calc GR . . C 1
H9AB H 0.8881 0.4287 0.7087 0.136 Uiso 0.9 1 calc GR . . C 1
H9AC H 0.9466 0.4070 0.6233 0.136 Uiso 0.9 1 calc GR . . C 1
C1A C 0.685(2) 0.5032(18) 0.1326(19) 0.041(2) Uani 0.4 1 d D U . G 2
C2A C 0.772(2) 0.4638(17) 0.128(3) 0.041(2) Uani 0.4 1 d . U . G 2
H2AA H 0.7723 0.4432 0.0698 0.062 Uiso 0.4 1 calc GR . . G 2
H2AB H 0.7706 0.4361 0.1790 0.062 Uiso 0.4 1 calc GR . . G 2
H2AC H 0.8274 0.4874 0.1339 0.062 Uiso 0.4 1 calc GR . . G 2
C3A C 0.659(3) 0.540(2) 0.059(3) 0.041(2) Uani 0.4 1 d . U . G 2
H3AA H 0.6881 0.5776 0.0677 0.062 Uiso 0.4 1 calc GR . . G 2
H3AB H 0.5917 0.5450 0.0586 0.062 Uiso 0.4 1 calc GR . . G 2
H3AC H 0.6779 0.5235 0.0009 0.062 Uiso 0.4 1 calc GR . . G 2
C11A C 0.561(2) 0.2531(10) 0.733(4) 0.12(2) Uani 0.55 1 d D U . E 2
H11A H 0.5964 0.2562 0.6762 0.185 Uiso 0.55 1 calc GR . . E 2
H11B H 0.5264 0.2169 0.7319 0.185 Uiso 0.55 1 calc GR . . E 2
H11C H 0.6024 0.2538 0.7859 0.185 Uiso 0.55 1 calc GR . . E 2
I4A I 0.1692(2) 0.39381(12) 0.72371(19) 0.0565(7) Uani 0.76 1 d . . . H 1
I3B I 0.3379(9) 0.3369(5) 0.1754(8) 0.047(3) Uani 0.1 1 d . . . I 2
O2B O 0.6379(15) 0.5032(12) 0.2063(14) 0.0413(18) Uani 0.4 1 d D U . G 2
C4B C 0.876(3) 0.6054(11) 0.559(2) 0.0674(15) Uani 0.25(3) 1 d D U . F 1
C6B C 0.922(3) 0.6595(14) 0.518(4) 0.068(2) Uani 0.25(3) 1 d D U . F 1
H6BA H 0.8983 0.6658 0.4559 0.101 Uiso 0.25(3) 1 calc GR . . F 1
H6BB H 0.9884 0.6539 0.5170 0.101 Uiso 0.25(3) 1 calc GR . . F 1
H6BC H 0.9076 0.6928 0.5566 0.101 Uiso 0.25(3) 1 calc GR . . F 1
C5B C 0.942(3) 0.570(2) 0.622(3) 0.0678(11) Uani 0.25(3) 1 d D U . F 1
H5BA H 1.0015 0.5894 0.6256 0.102 Uiso 0.25(3) 1 calc R . . F 1
H5BB H 0.9160 0.5669 0.6833 0.102 Uiso 0.25(3) 1 calc R . . F 1
H5BC H 0.9498 0.5317 0.5957 0.102 Uiso 0.25(3) 1 calc R . . F 1
C7B C 0.8279(17) 0.3804(9) 0.621(3) 0.089(4) Uani 0.1 1 d D U . C 2
C9B C 0.871(4) 0.4327(10) 0.582(4) 0.089(4) Uani 0.1 1 d D U . C 2
C8B C 0.889(2) 0.3294(10) 0.627(7) 0.090(4) Uani 0.1 1 d D U . C 2
H8BA H 0.9332 0.3346 0.6775 0.135 Uiso 0.1 1 calc R . . C 2
H8BB H 0.8517 0.2952 0.6387 0.135 Uiso 0.1 1 calc R . . C 2
H8BC H 0.9216 0.3247 0.5692 0.135 Uiso 0.1 1 calc R . . C 2
C12B C 0.451(3) 0.313(3) 0.8346(17) 0.087(5) Uani 0.45 1 d D U . E 1
H12A H 0.4171 0.3496 0.8344 0.131 Uiso 0.45 1 calc GR . . E 1
H12B H 0.4981 0.3142 0.8834 0.131 Uiso 0.45 1 calc GR . . E 1
H12C H 0.4086 0.2816 0.8455 0.131 Uiso 0.45 1 calc GR . . E 1
C12A C 0.423(2) 0.319(2) 0.812(2) 0.087(5) Uani 0.55 1 d D U . E 2
H12D H 0.4538 0.3415 0.8603 0.131 Uiso 0.55 1 calc GR . . E 2
H12E H 0.3972 0.2844 0.8376 0.131 Uiso 0.55 1 calc GR . . E 2
H12F H 0.3743 0.3425 0.7835 0.131 Uiso 0.55 1 calc GR . . E 2
C10B C 0.4973(16) 0.3051(9) 0.7415(19) 0.087(5) Uani 0.45 1 d D U . E 1
C11B C 0.556(2) 0.2528(10) 0.768(4) 0.071(8) Uani 0.45 1 d D U . E 1
H11D H 0.5217 0.2177 0.7528 0.107 Uiso 0.45 1 calc GR . . E 1
H11E H 0.5699 0.2538 0.8335 0.107 Uiso 0.45 1 calc GR . . E 1
H11F H 0.6130 0.2535 0.7330 0.107 Uiso 0.45 1 calc GR . . E 1
C17 C 0.6811(18) 0.2084(9) 0.4498(15) 0.086(7) Uani 1 1 d . U . . .
H17A H 0.6498 0.1834 0.4052 0.130 Uiso 1 1 calc GR . . . .
H17B H 0.6929 0.1870 0.5067 0.130 Uiso 1 1 calc GR U . . .
H17C H 0.7395 0.2214 0.4244 0.130 Uiso 1 1 calc GR . . . .
C16 C 0.6237(19) 0.2576(9) 0.469(2) 0.103(9) Uani 1 1 d . U . . .
N1 N 0.5828(13) 0.3005(6) 0.4851(13) 0.078(5) Uani 1 1 d . U . . .
C15A C 0.310(2) 0.2326(11) 0.5755(15) 0.079(5) Uani 0.75 1 d D U . D 1
H15D H 0.3583 0.2112 0.6080 0.119 Uiso 0.75 1 calc GR . . D 1
H15E H 0.2643 0.2058 0.5506 0.119 Uiso 0.75 1 calc GR . . D 1
H15F H 0.2803 0.2590 0.6183 0.119 Uiso 0.75 1 calc GR . . D 1
C13A C 0.3522(18) 0.2667(8) 0.4971(10) 0.075(4) Uani 0.75 1 d D U . D 1
C14A C 0.367(2) 0.2335(10) 0.4081(14) 0.077(5) Uani 0.75 1 d D U . D 1
H14D H 0.4138 0.2038 0.4185 0.116 Uiso 0.75 1 calc GR . . D 1
H14E H 0.3881 0.2598 0.3603 0.116 Uiso 0.75 1 calc GR . . D 1
H14F H 0.3095 0.2155 0.3883 0.116 Uiso 0.75 1 calc GR . . D 1
I2 I 0.68699(9) 0.40200(10) 0.86268(8) 0.0526(5) Uani 0.956(6) 1 d . U . J 1
I1 I 0.8181(5) 0.3412(3) 0.3428(6) 0.048(4) Uani 0.61(14) 1 d . U . K 1
O2A O 0.6923(16) 0.4665(12) 0.2459(17) 0.0413(18) Uani 0.4 1 d D U . G 1
H2AD H 0.6979 0.4845 0.1793 0.062 Uiso 0.4 1 d DGR . . G 1
H2AE H 0.7141 0.4236 0.2335 0.062 Uiso 0.4 1 d DGR . . G 1
O2C O 0.577(3) 0.564(2) 0.213(2) 0.0413(18) Uani 0.2 1 d D . . G 3
C1C C 0.601(4) 0.582(3) 0.134(2) 0.041(2) Uani 0.2 1 d D . . G 3
C2C C 0.620(5) 0.540(4) 0.062(6) 0.041(2) Uani 0.2 1 d . . . G 3
H2CA H 0.6136 0.5015 0.0864 0.062 Uiso 0.2 1 calc GR U . G 3
H2CB H 0.6821 0.5460 0.0393 0.062 Uiso 0.2 1 calc GR . . G 3
H2CC H 0.5757 0.5455 0.0107 0.062 Uiso 0.2 1 calc GR . . G 3
C3C C 0.619(5) 0.642(3) 0.117(5) 0.041(2) Uani 0.2 1 d . . . G 3
H3CA H 0.5720 0.6577 0.0758 0.062 Uiso 0.2 1 calc GR . . G 3
H3CB H 0.6796 0.6462 0.0896 0.062 Uiso 0.2 1 calc GR . . G 3
H3CC H 0.6180 0.6629 0.1758 0.062 Uiso 0.2 1 calc GR . . G 3
H13 H 0.387(17) 0.387(5) 0.380(18) 0.14(10) Uiso 1 1 d D . . . .
H12 H 0.346(10) 0.412(4) 0.625(10) 0.05(5) Uiso 1 1 d D . . . .
H11 H 0.598(14) 0.425(8) 0.697(8) 0.10(7) Uiso 1 1 d D . . . .
O15 O 0.4981(12) 0.1363(10) 0.5484(13) 0.069(3) Uani 0.700(17) 1 d . U . L 1
I2A I 0.678(2) 0.371(2) 0.850(2) 0.0527(8) Uani 0.044(6) 1 d . U . J 2
I1A I 0.8221(13) 0.3449(12) 0.3370(18) 0.084(8) Uani 0.39(14) 1 d . U . K 2
H10 H 0.651(9) 0.392(3) 0.438(9) 0.03(4) Uiso 1 1 d D . . . .
O15A O 0.518(2) 0.0752(16) 0.669(2) 0.0413(18) Uani 0.300(17) 1 d . U . L 2
H15I H 0.5558 0.0578 0.7062 0.062 Uiso 0.300(17) 1 d G U . L 2
H15J H 0.4721 0.0885 0.7002 0.062 Uiso 0.300(17) 1 d G U . L 2
H15G H 0.498(10) 0.185(7) 0.537(10) 0.04(4) Uiso 1 1 d . U . . .
H15H H 0.480(7) 0.098(4) 0.501(7) 0.00(2) Uiso 1 1 d . U . . .

loop_
_atom_site_aniso_label
_atom_site_aniso_U_11
_atom_site_aniso_U_22
_atom_site_aniso_U_33
_atom_site_aniso_U_23
_atom_site_aniso_U_13
_atom_site_aniso_U_12
Sm1 0.0243(3) 0.0280(3) 0.0151(3) -0.0016(2) -0.0027(2) 0.0024(3)
Sm2 0.0156(3) 0.0262(3) 0.0236(3) -0.0021(2) -0.0032(2) 0.0027(2)
Sm3 0.0221(3) 0.0201(3) 0.0215(3) 0.0006(2) -0.0008(2) 0.0005(2)
I3A 0.0542(8) 0.0479(8) 0.0524(8) -0.0142(6) -0.0120(6) -0.0172(7)
I4B 0.033(3) 0.048(4) 0.049(3) 0.003(3) 0.011(2) -0.017(3)
O12 0.022(4) 0.024(4) 0.023(4) 0.000(3) 0.002(3) 0.001(3)
O10 0.022(4) 0.023(5) 0.021(4) 0.000(3) -0.003(3) 0.002(3)
O11 0.027(4) 0.024(4) 0.019(4) 0.003(3) -0.004(3) 0.003(3)
O14 0.020(6) 0.028(6) 0.015(5) 0.002(4) -0.003(4) 0.001(5)
O13 0.021(4) 0.023(4) 0.026(4) -0.001(3) -0.001(3) -0.002(3)
O4 0.029(5) 0.053(6) 0.050(6) -0.012(5) -0.006(4) -0.008(5)
O5 0.032(4) 0.053(5) 0.039(4) -0.011(3) 0.010(3) -0.002(3)
O3 0.049(6) 0.094(9) 0.065(7) -0.012(6) 0.000(5) 0.008(6)
O1 0.048(6) 0.043(6) 0.027(5) -0.003(4) -0.016(4) -0.007(5)
O9 0.045(6) 0.054(7) 0.077(8) -0.035(6) -0.024(6) 0.026(5)
O7 0.108(11) 0.085(10) 0.039(7) 0.034(7) -0.023(7) -0.042(8)
O8 0.071(8) 0.037(6) 0.113(11) 0.019(7) -0.051(8) -0.028(6)
C7A 0.064(8) 0.103(10) 0.098(9) 0.022(9) -0.012(7) 0.022(8)
C18 0.032(4) 0.056(6) 0.037(4) -0.010(4) 0.009(3) -0.001(4)
C13B 0.092(10) 0.056(8) 0.075(9) 0.006(6) -0.018(8) -0.036(8)
C10A 0.079(10) 0.079(9) 0.103(12) 0.017(9) -0.015(8) -0.014(8)
C20 0.100(17) 0.049(11) 0.087(15) -0.008(10) 0.002(13) 0.007(11)
C19 0.13(2) 0.11(2) 0.060(13) 0.011(13) 0.047(14) 0.036(17)
C6A 0.035(3) 0.095(3) 0.073(3) -0.010(3) 0.000(3) -0.020(3)
O6 0.085(9) 0.059(7) 0.038(6) 0.002(5) -0.014(6) 0.040(7)
C15B 0.102(13) 0.058(10) 0.077(9) 0.005(7) -0.014(8) -0.038(9)
C5A 0.035(2) 0.096(2) 0.073(2) -0.010(2) 0.000(2) -0.019(2)
C8A 0.067(8) 0.104(10) 0.100(9) 0.021(9) -0.012(7) 0.021(8)
C4A 0.035(2) 0.095(3) 0.073(3) -0.010(2) 0.000(2) -0.020(2)
C14B 0.094(11) 0.061(9) 0.076(9) 0.004(7) -0.016(8) -0.039(9)
C9A 0.066(8) 0.104(10) 0.101(9) 0.021(9) -0.012(7) 0.021(8)
C1A 0.032(4) 0.056(6) 0.037(4) -0.010(4) 0.009(3) -0.001(4)
C2A 0.032(4) 0.056(6) 0.037(4) -0.010(4) 0.009(3) -0.001(4)
C3A 0.032(4) 0.056(6) 0.037(4) -0.010(4) 0.009(3) -0.001(4)
C11A 0.13(3) 0.11(2) 0.13(2) 0.04(2) 0.02(2) 0.03(3)
I4A 0.0456(12) 0.0843(19) 0.0395(10) 0.0165(14) 0.0031(8) -0.0238(14)
I3B 0.051(7) 0.051(7) 0.039(6) -0.023(5) -0.002(5) 0.020(5)
O2B 0.032(4) 0.053(5) 0.039(4) -0.011(3) 0.010(3) -0.002(3)
C4B 0.035(2) 0.095(3) 0.073(3) -0.010(2) 0.000(2) -0.020(2)
C6B 0.035(4) 0.095(3) 0.073(4) -0.010(3) 0.000(3) -0.020(3)
C5B 0.035(2) 0.096(2) 0.073(2) -0.010(2) 0.000(2) -0.019(2)
C7B 0.065(8) 0.103(10) 0.099(9) 0.022(9) -0.012(7) 0.022(8)
C9B 0.065(8) 0.103(10) 0.099(9) 0.022(9) -0.012(7) 0.022(8)
C8B 0.066(8) 0.104(10) 0.100(9) 0.021(8) -0.012(7) 0.021(8)
C12B 0.079(10) 0.080(9) 0.103(12) 0.017(9) -0.015(8) -0.013(8)
C12A 0.079(10) 0.079(9) 0.103(12) 0.017(9) -0.015(8) -0.014(8)
C10B 0.079(10) 0.079(9) 0.103(12) 0.017(9) -0.015(8) -0.014(8)
C11B 0.053(13) 0.062(11) 0.100(13) 0.009(10) -0.024(9) -0.035(10)
C17 0.132(16) 0.058(8) 0.070(13) -0.015(9) 0.028(12) 0.034(10)
C16 0.121(15) 0.041(7) 0.15(2) -0.004(9) 0.070(15) 0.015(9)
N1 0.099(11) 0.034(6) 0.103(13) -0.002(7) 0.058(10) 0.005(6)
C15A 0.103(13) 0.058(9) 0.077(9) 0.005(7) -0.013(8) -0.037(9)
C13A 0.092(10) 0.056(8) 0.075(9) 0.006(6) -0.018(8) -0.036(8)
C14A 0.094(11) 0.061(9) 0.076(9) 0.003(7) -0.016(8) -0.039(9)
I2 0.0666(8) 0.0565(13) 0.0344(6) 0.0067(6) -0.0156(5) 0.0190(7)
I1 0.047(3) 0.036(7) 0.061(4) -0.0245(18) 0.007(3) 0.0165(18)
O2A 0.032(4) 0.053(5) 0.039(4) -0.011(3) 0.010(3) -0.002(3)
O2C 0.032(4) 0.053(5) 0.039(4) -0.011(3) 0.010(3) -0.002(3)
C1C 0.032(4) 0.056(6) 0.037(4) -0.010(4) 0.009(3) -0.001(4)
C2C 0.032(4) 0.056(6) 0.037(4) -0.010(4) 0.009(3) -0.001(4)
C3C 0.032(4) 0.056(6) 0.037(4) -0.010(4) 0.009(3) -0.001(4)
O15 0.049(6) 0.094(9) 0.065(7) -0.012(6) 0.000(5) 0.008(6)
I2A 0.0668(13) 0.0565(16) 0.0345(12) 0.0067(12) -0.0158(11) 0.0189(13)
I1A 0.042(5) 0.116(19) 0.094(9) -0.033(5) -0.020(6) 0.025(5)
O15A 0.032(4) 0.053(5) 0.039(4) -0.011(3) 0.010(3) -0.002(3)

loop_
_atom_type_symbol
_atom_type_description
_atom_type_scat_dispersion_real
_atom_type_scat_dispersion_imag
_atom_type_scat_source
C C 0.0033 0.0016 'International Tables Vol C Tables 4.2.6.8 and 6.1.1.4'
H H 0.0000 0.0000 'International Tables Vol C Tables 4.2.6.8 and 6.1.1.4'
I I -0.4742 1.8119 'International Tables Vol C Tables 4.2.6.8 and 6.1.1.4'
N N 0.0061 0.0033 'International Tables Vol C Tables 4.2.6.8 and 6.1.1.4'
O O 0.0106 0.0060 'International Tables Vol C Tables 4.2.6.8 and 6.1.1.4'
Sm Sm -0.1638 3.4418 'International Tables Vol C Tables 4.2.6.8 and 6.1.1.4'

loop_
_exptl_crystal_face_index_h
_exptl_crystal_face_index_k
_exptl_crystal_face_index_l
_exptl_crystal_face_perp_dist
3 -32 -1 0.0973
3 -13 18 0.1740
-2 -2 -20 0.2848
-18 -7 8 0.1622
3 32 -3 0.2756
18 -3 -8 0.2760
3 -32 0 0.0937
-20 -4 0 0.2091
-2 32 0 0.2745
20 7 0 0.2846
-18 -1 -8 0.2715
-3 32 1 0.2738
14 19 7 0.2899
5 -4 1 0.2311
4 -1 -5 0.2628

loop_
_geom_angle_atom_site_label_1
_geom_angle_atom_site_label_2
_geom_angle_atom_site_label_3
_geom_angle
_geom_angle_site_symmetry_1
_geom_angle_site_symmetry_3
_geom_angle_publ_flag
Sm3 Sm1 Sm3 88.436(19) . 3_666 ?
O12 Sm1 Sm3 41.21(19) 3_666 3_666 ?
O12 Sm1 Sm3 97.95(19) 3_666 . ?
O12 Sm1 O11 79.4(3) 3_666 3_666 ?
O12 Sm1 O14 64.56(19) 3_666 . ?
O12 Sm1 O1 136.5(3) 3_666 . ?
O12 Sm1 O9 138.6(3) 3_666 . ?
O12 Sm1 O2A 78.4(6) 3_666 . ?
O12 Sm1 O2C 68.3(9) 3_666 . ?
O10 Sm1 Sm3 41.67(19) . . ?
O10 Sm1 Sm3 97.24(19) . 3_666 ?
O10 Sm1 O12 78.4(3) . 3_666 ?
O10 Sm1 O11 128.7(3) . 3_666 ?
O10 Sm1 O14 64.41(19) . . ?
O10 Sm1 O13 80.7(3) . . ?
O10 Sm1 O1 143.2(3) . . ?
O10 Sm1 O9 72.5(3) . . ?
O10 Sm1 O2A 77.9(6) . . ?
O10 Sm1 O2C 134.7(10) . . ?
O11 Sm1 Sm3 41.01(19) 3_666 3_666 ?
O11 Sm1 Sm3 97.76(19) 3_666 . ?
O11 Sm1 O14 64.31(18) 3_666 . ?
O11 Sm1 O1 78.4(3) 3_666 . ?
O11 Sm1 O9 142.0(3) 3_666 . ?
O11 Sm1 O2A 140.2(7) 3_666 . ?
O11 Sm1 O2C 74.9(10) 3_666 . ?
O14 Sm1 Sm3 44.099(13) . 3_666 ?
O14 Sm1 Sm3 44.337(13) . . ?
O14 Sm1 O2C 121.5(9) . . ?
O13 Sm1 Sm3 97.6(2) . 3_666 ?
O13 Sm1 Sm3 41.62(19) . . ?
O13 Sm1 O12 129.2(3) . 3_666 ?
O13 Sm1 O11 78.8(3) . 3_666 ?
O13 Sm1 O14 64.69(19) . . ?
O13 Sm1 O1 81.7(3) . . ?
O13 Sm1 O9 74.2(4) . . ?
O13 Sm1 O2A 140.0(6) . . ?
O13 Sm1 O2C 144.5(10) . . ?
O1 Sm1 Sm3 117.0(2) . 3_666 ?
O1 Sm1 Sm3 121.7(2) . . ?
O1 Sm1 O14 133.1(2) . . ?
O1 Sm1 O9 71.7(3) . . ?
O1 Sm1 O2A 96.0(6) . . ?
O1 Sm1 O2C 70.1(9) . . ?
O9 Sm1 Sm3 79.3(3) . . ?
O9 Sm1 Sm3 167.6(3) . 3_666 ?
O9 Sm1 O14 123.6(3) . . ?
O9 Sm1 O2A 67.3(6) . . ?
O9 Sm1 O2C 114.5(9) . . ?
O2B Sm1 Sm3 108.6(6) . 3_666 ?
O2B Sm1 Sm3 147.5(6) . . ?
O2B Sm1 O12 79.6(6) . 3_666 ?
O2B Sm1 O10 107.2(6) . . ?
O2B Sm1 O11 113.3(7) . 3_666 ?
O2B Sm1 O14 144.1(6) . . ?
O2B Sm1 O13 151.1(6) . . ?
O2B Sm1 O1 75.7(6) . . ?
O2B Sm1 O9 81.6(7) . . ?
O2A Sm1 Sm3 117.7(6) . . ?
O2A Sm1 Sm3 118.2(6) . 3_666 ?
O2A Sm1 O14 130.9(6) . . ?
O2C Sm1 Sm3 165.2(8) . . ?
O2C Sm1 Sm3 77.6(9) . 3_666 ?
Sm3 Sm2 Sm1 58.896(16) 3_666 . ?
Sm3 Sm2 Sm1 58.592(16) . . ?
Sm3 Sm2 Sm3 87.021(18) 3_666 . ?
O12 Sm2 Sm1 40.26(19) 3_666 . ?
O12 Sm2 Sm3 40.61(18) 3_666 3_666 ?
O12 Sm2 Sm3 96.10(19) 3_666 . ?
O12 Sm2 O11 126.3(3) 3_666 . ?
O12 Sm2 O14 63.27(19) 3_666 . ?
O12 Sm2 O4 75.6(3) 3_666 . ?
O12 Sm2 O5 77.2(3) 3_666 . ?
O12 Sm2 O3 141.3(4) 3_666 . ?
O12 Sm2 O6 141.4(3) 3_666 . ?
O10 Sm2 Sm1 39.53(19) . . ?
O10 Sm2 Sm3 40.74(19) . . ?
O10 Sm2 Sm3 95.79(19) . 3_666 ?
O10 Sm2 O12 77.5(3) . 3_666 ?
O10 Sm2 O11 78.7(3) . . ?
O10 Sm2 O14 63.06(19) . . ?
O10 Sm2 O13 126.4(3) . 3_666 ?
O10 Sm2 O4 141.1(3) . . ?
O10 Sm2 O5 76.6(3) . . ?
O10 Sm2 O3 140.7(4) . . ?
O10 Sm2 O6 74.1(3) . . ?
O11 Sm2 Sm1 96.59(19) . . ?
O11 Sm2 Sm3 40.36(19) . . ?
O11 Sm2 Sm3 95.99(19) . 3_666 ?
O11 Sm2 O14 63.02(19) . . ?
O11 Sm2 O4 140.2(3) . . ?
O11 Sm2 O5 140.5(3) . . ?
O11 Sm2 O3 78.5(4) . . ?
O11 Sm2 O6 72.7(4) . . ?
O14 Sm2 Sm1 44.321(13) . . ?
O14 Sm2 Sm3 43.486(13) . . ?
O14 Sm2 Sm3 43.535(13) . 3_666 ?
O13 Sm2 Sm1 97.20(19) 3_666 . ?
O13 Sm2 Sm3 40.75(19) 3_666 3_666 ?
O13 Sm2 Sm3 96.10(19) 3_666 . ?
O13 Sm2 O12 78.9(3) 3_666 3_666 ?
O13 Sm2 O11 77.8(3) 3_666 . ?
O13 Sm2 O14 63.33(19) 3_666 . ?
O13 Sm2 O4 74.7(3) 3_666 . ?
O13 Sm2 O5 141.6(3) 3_666 . ?
O13 Sm2 O3 78.7(3) 3_666 . ?
O13 Sm2 O6 139.5(3) 3_666 . ?
O4 Sm2 Sm1 114.9(2) . . ?
O4 Sm2 Sm3 81.5(2) . 3_666 ?
O4 Sm2 Sm3 168.5(2) . . ?
O4 Sm2 O14 125.0(2) . . ?
O5 Sm2 Sm1 83.4(2) . . ?
O5 Sm2 Sm3 116.7(3) . 3_666 ?
O5 Sm2 Sm3 116.0(2) . . ?
O5 Sm2 O14 127.7(2) . . ?
O5 Sm2 O4 70.4(3) . . ?
O5 Sm2 O3 102.4(4) . . ?
O5 Sm2 O6 71.2(4) . . ?
O3 Sm2 Sm1 174.2(3) . . ?
O3 Sm2 Sm3 117.3(3) . . ?
O3 Sm2 Sm3 118.1(3) . 3_666 ?
O3 Sm2 O14 129.9(3) . . ?
O3 Sm2 O4 68.3(4) . . ?
O6 Sm2 Sm1 113.0(3) . . ?
O6 Sm2 Sm3 165.9(3) . 3_666 ?
O6 Sm2 Sm3 78.9(3) . . ?
O6 Sm2 O14 122.4(3) . . ?
O6 Sm2 O4 112.6(4) . . ?
O6 Sm2 O3 68.7(4) . . ?
Sm1 Sm3 Sm1 91.564(19) . 3_666 ?
Sm1 Sm3 Sm2 61.255(17) 3_666 . ?
Sm1 Sm3 Sm2 61.427(17) . 3_666 ?
Sm1 Sm3 Sm2 61.214(16) 3_666 3_666 ?
Sm1 Sm3 Sm2 61.325(17) . . ?
Sm1 Sm3 H13 116(4) 3_666 . ?
Sm1 Sm3 H13 58(4) . . ?
Sm1 Sm3 H12 57(2) 3_666 . ?
Sm1 Sm3 H12 119(2) . . ?
Sm2 Sm3 Sm2 92.979(18) 3_666 . ?
Sm2 Sm3 H13 119(3) . . ?
Sm2 Sm3 H13 55(4) 3_666 . ?
Sm2 Sm3 H12 118(2) . . ?
Sm2 Sm3 H12 58(2) 3_666 . ?
O12 Sm3 Sm1 41.7(2) . 3_666 ?
O12 Sm3 Sm1 100.41(19) . . ?
O12 Sm3 Sm2 41.50(19) . 3_666 ?
O12 Sm3 Sm2 100.8(2) . . ?
O12 Sm3 O10 131.2(3) . . ?
O12 Sm3 O14 65.9(2) . . ?
O12 Sm3 O13 80.3(3) . . ?
O12 Sm3 O7 87.5(4) . . ?
O12 Sm3 O8 86.5(4) . . ?
O12 Sm3 N1 155.2(4) . . ?
O12 Sm3 H13 86(5) . . ?
O12 Sm3 H12 21.3(13) . . ?
O10 Sm3 Sm1 41.32(19) . . ?
O10 Sm3 Sm1 99.6(2) . 3_666 ?
O10 Sm3 Sm2 100.38(19) . 3_666 ?
O10 Sm3 Sm2 40.94(19) . . ?
O10 Sm3 O14 65.3(2) . . ?
O10 Sm3 O7 127.9(4) . . ?
O10 Sm3 O8 131.3(4) . . ?
O10 Sm3 N1 73.5(4) . . ?
O10 Sm3 H13 91(5) . . ?
O10 Sm3 H12 152.4(14) . . ?
O11 Sm3 Sm1 41.65(19) . 3_666 ?
O11 Sm3 Sm1 100.25(19) . . ?
O11 Sm3 Sm2 41.44(19) . . ?
O11 Sm3 Sm2 100.73(19) . 3_666 ?
O11 Sm3 O12 80.4(3) . . ?
O11 Sm3 O10 80.0(3) . . ?
O11 Sm3 O14 65.82(19) . . ?
O11 Sm3 O13 131.7(3) . . ?
O11 Sm3 O7 73.6(4) . . ?
O11 Sm3 O8 144.6(4) . . ?
O11 Sm3 N1 109.9(5) . . ?
O11 Sm3 H13 152(3) . . ?
O11 Sm3 H12 88(3) . . ?
O14 Sm3 Sm1 45.907(14) . . ?
O14 Sm3 Sm1 45.657(14) . 3_666 ?
O14 Sm3 Sm2 46.463(14) . . ?
O14 Sm3 Sm2 46.516(14) . 3_666 ?
O14 Sm3 N1 138.7(3) . . ?
O14 Sm3 H13 86(2) . . ?
O14 Sm3 H12 87.2(14) . . ?
O13 Sm3 Sm1 41.67(19) . . ?
O13 Sm3 Sm1 100.0(2) . 3_666 ?
O13 Sm3 Sm2 100.7(2) . . ?
O13 Sm3 Sm2 41.4(2) . 3_666 ?
O13 Sm3 O10 80.4(3) . . ?
O13 Sm3 O14 65.8(2) . . ?
O13 Sm3 O7 148.4(4) . . ?
O13 Sm3 O8 77.2(4) . . ?
O13 Sm3 N1 106.0(5) . . ?
O13 Sm3 H13 21(2) . . ?
O13 Sm3 H12 90(3) . . ?
O7 Sm3 Sm1 89.5(4) . 3_666 ?
O7 Sm3 Sm1 169.2(3) . . ?
O7 Sm3 Sm2 127.9(4) . 3_666 ?
O7 Sm3 Sm2 110.2(3) . . ?
O7 Sm3 O14 134.2(3) . . ?
O7 Sm3 N1 74.6(6) . . ?
O7 Sm3 H13 130(3) . . ?
O7 Sm3 H12 70(2) . . ?
O8 Sm3 Sm1 126.6(4) . 3_666 ?
O8 Sm3 Sm1 114.5(3) . . ?
O8 Sm3 Sm2 90.4(3) . 3_666 ?
O8 Sm3 Sm2 172.0(4) . . ?
O8 Sm3 O14 136.4(3) . . ?
O8 Sm3 O7 73.0(4) . . ?
O8 Sm3 N1 72.1(5) . . ?
O8 Sm3 H13 57(3) . . ?
O8 Sm3 H12 70(3) . . ?
N1 Sm3 Sm1 99.8(4) . . ?
N1 Sm3 Sm1 151.2(5) . 3_666 ?
N1 Sm3 Sm2 101.4(4) . . ?
N1 Sm3 Sm2 146.8(5) . 3_666 ?
N1 Sm3 H13 92(5) . . ?
N1 Sm3 H12 134.1(14) . . ?
H13 Sm3 H12 88(7) . . ?
Sm1 O12 Sm2 99.0(3) 3_666 3_666 ?
Sm1 O12 H12 127(10) 3_666 . ?
Sm2 O12 H12 132(10) 3_666 . ?
Sm3 O12 Sm1 97.1(3) . 3_666 ?
Sm3 O12 Sm2 97.9(3) . 3_666 ?
Sm3 O12 H12 90(10) . . ?
Sm1 O10 Sm2 100.4(3) . . ?
Sm1 O10 Sm3 97.0(3) . . ?
Sm1 O10 H10 135(9) . . ?
Sm2 O10 H10 119(10) . . ?
Sm3 O10 Sm2 98.3(3) . . ?
Sm3 O10 H10 97(10) . . ?
Sm1 O11 Sm2 99.1(3) 3_666 . ?
Sm1 O11 H11 115(10) 3_666 . ?
Sm2 O11 H11 125(10) . . ?
Sm3 O11 Sm1 97.3(3) . 3_666 ?
Sm3 O11 Sm2 98.2(3) . . ?
Sm3 O11 H11 117(10) . . ?
Sm1 O14 Sm1 180.0 3_666 . ?
Sm1 O14 Sm2 89.939(19) 3_666 3_666 ?
Sm1 O14 Sm2 90.061(19) . 3_666 ?
Sm1 O14 Sm2 90.060(19) 3_666 . ?
Sm1 O14 Sm2 89.940(19) . . ?
Sm2 O14 Sm2 180.0 . 3_666 ?
Sm3 O14 Sm1 90.243(19) . 3_666 ?
Sm3 O14 Sm1 90.245(19) 3_666 . ?
Sm3 O14 Sm1 89.756(19) 3_666 3_666 ?
Sm3 O14 Sm1 89.756(19) . . ?
Sm3 O14 Sm2 90.049(19) 3_666 3_666 ?
Sm3 O14 Sm2 89.951(19) . 3_666 ?
Sm3 O14 Sm2 90.051(19) . . ?
Sm3 O14 Sm2 89.949(19) 3_666 . ?
Sm3 O14 Sm3 180.0 . 3_666 ?
Sm1 O13 Sm2 99.7(3) . 3_666 ?
Sm1 O13 H13 136(10) . . ?
Sm2 O13 H13 121(10) 3_666 . ?
Sm3 O13 Sm1 96.7(3) . . ?
Sm3 O13 Sm2 97.9(3) . 3_666 ?
Sm3 O13 H13 94(10) . . ?
C4A O4 Sm2 146.2(10) . . ?
C4B O4 Sm2 141.2(12) . . ?
Sm2 O5 H5A 112.2 . . ?
Sm2 O5 H5B 116.6 . . ?
H5A O5 H5B 111.0 . . ?
Sm2 O3 H3A 127.5 . . ?
Sm2 O3 H3B 127.6 . . ?
H3A O3 H3B 104.9 . . ?
Sm1 O1 H1A 125.3 . . ?
Sm1 O1 H1B 125.8 . . ?
H1A O1 H1B 108.9 . . ?
C18 O9 Sm1 159.0(12) . . ?
C10A O7 Sm3 177.9(15) . . ?
C10B O7 Sm3 177.0(16) . . ?
C13B O8 Sm3 158(2) . . ?
C13A O8 Sm3 157.7(16) . . ?
O6 C7A C8A 126.0(16) . . ?
O6 C7A C9A 118.7(14) . . ?
C8A C7A C9A 115.1(16) . . ?
O9 C18 C20 126.0(16) . . ?
O9 C18 C19 118.2(18) . . ?
C20 C18 C19 115.6(17) . . ?
O8 C13B C15B 107(3) . . ?
O8 C13B C14B 124(2) . . ?
C14B C13B C15B 121(3) . . ?
O7 C10A C11A 111(3) . . ?
O7 C10A C12A 117(2) . . ?
C12A C10A C11A 131(3) . . ?
C18 C20 H20A 109.5 . . ?
C18 C20 H20B 109.5 . . ?
C18 C20 H20C 109.5 . . ?
H20A C20 H20B 109.5 . . ?
H20A C20 H20C 109.5 . . ?
H20B C20 H20C 109.5 . . ?
C18 C19 H19A 109.5 . . ?
C18 C19 H19B 109.5 . . ?
C18 C19 H19C 109.5 . . ?
H19A C19 H19B 109.5 . . ?
H19A C19 H19C 109.5 . . ?
H19B C19 H19C 109.5 . . ?
H6AA C6A H6AB 109.5 . . ?
H6AA C6A H6AC 109.5 . . ?
H6AB C6A H6AC 109.5 . . ?
C4A C6A H6AA 109.5 . . ?
C4A C6A H6AB 109.5 . . ?
C4A C6A H6AC 109.5 . . ?
C7A O6 Sm2 164.9(12) . . ?
C7B O6 Sm2 157.0(15) . . ?
C13B C15B H15A 109.5 . . ?
C13B C15B H15B 109.5 . . ?
C13B C15B H15C 109.5 . . ?
H15A C15B H15B 109.5 . . ?
H15A C15B H15C 109.5 . . ?
H15B C15B H15C 109.5 . . ?
H5AA C5A H5AB 109.5 . . ?
H5AA C5A H5AC 109.5 . . ?
H5AB C5A H5AC 109.5 . . ?
C4A C5A H5AA 109.5 . . ?
C4A C5A H5AB 109.5 . . ?
C4A C5A H5AC 109.5 . . ?
C7A C8A H8AA 109.5 . . ?
C7A C8A H8AB 109.5 . . ?
C7A C8A H8AC 109.5 . . ?
H8AA C8A H8AB 109.5 . . ?
H8AA C8A H8AC 109.5 . . ?
H8AB C8A H8AC 109.5 . . ?
O4 C4A C6A 120.6(16) . . ?
O4 C4A C5A 122.8(14) . . ?
C6A C4A C5A 115.8(18) . . ?
C13B C14B H14A 109.5 . . ?
C13B C14B H14B 109.5 . . ?
C13B C14B H14C 109.5 . . ?
H14A C14B H14B 109.5 . . ?
H14A C14B H14C 109.5 . . ?
H14B C14B H14C 109.5 . . ?
C7A C9A H9AA 109.5 . . ?
C7A C9A H9AB 109.5 . . ?
C7A C9A H9AC 109.5 . . ?
H9AA C9A H9AB 109.5 . . ?
H9AA C9A H9AC 109.5 . . ?
H9AB C9A H9AC 109.5 . . ?
C3A C1A C2A 122(3) . . ?
O2B C1A C2A 118(3) . . ?
O2B C1A C3A 119(3) . . ?
C1A C2A H2AA 109.5 . . ?
C1A C2A H2AB 109.5 . . ?
C1A C2A H2AC 109.5 . . ?
H2AA C2A H2AB 109.5 . . ?
H2AA C2A H2AC 109.5 . . ?
H2AB C2A H2AC 109.5 . . ?
C1A C3A H3AA 109.5 . . ?
C1A C3A H3AB 109.5 . . ?
C1A C3A H3AC 109.5 . . ?
H3AA C3A H3AB 109.5 . . ?
H3AA C3A H3AC 109.5 . . ?
H3AB C3A H3AC 109.5 . . ?
C10A C11A H11A 109.5 . . ?
C10A C11A H11B 109.5 . . ?
C10A C11A H11C 109.5 . . ?
H11A C11A H11B 109.5 . . ?
H11A C11A H11C 109.5 . . ?
H11B C11A H11C 109.5 . . ?
C1A O2B Sm1 165(2) . . ?
O4 C4B C6B 124(3) . . ?
O4 C4B C5B 123(2) . . ?
C6B C4B C5B 113(3) . . ?
C4B C6B H6BA 109.5 . . ?
C4B C6B H6BB 109.5 . . ?
C4B C6B H6BC 109.5 . . ?
H6BA C6B H6BB 109.5 . . ?
H6BA C6B H6BC 109.5 . . ?
H6BB C6B H6BC 109.5 . . ?
C4B C5B H5BA 109.5 . . ?
C4B C5B H5BB 109.5 . . ?
C4B C5B H5BC 109.5 . . ?
H5BA C5B H5BB 109.5 . . ?
H5BA C5B H5BC 109.5 . . ?
H5BB C5B H5BC 109.5 . . ?
O6 C7B C9B 74(3) . . ?
O6 C7B C8B 155(5) . . ?
C9B C7B C8B 115.1(16) . . ?
C7B C8B H8BA 109.5 . . ?
C7B C8B H8BB 109.5 . . ?
C7B C8B H8BC 109.5 . . ?
H8BA C8B H8BB 109.5 . . ?
H8BA C8B H8BC 109.5 . . ?
H8BB C8B H8BC 109.5 . . ?
H12A C12B H12B 109.5 . . ?
H12A C12B H12C 109.5 . . ?
H12B C12B H12C 109.5 . . ?
C10B C12B H12A 109.5 . . ?
C10B C12B H12B 109.5 . . ?
C10B C12B H12C 109.5 . . ?
C10A C12A H12D 109.5 . . ?
C10A C12A H12E 109.5 . . ?
C10A C12A H12F 109.5 . . ?
H12D C12A H12E 109.5 . . ?
H12D C12A H12F 109.5 . . ?
H12E C12A H12F 109.5 . . ?
O7 C10B C12B 133(2) . . ?
O7 C10B C11B 129(3) . . ?
C12B C10B C11B 97(3) . . ?
C10B C11B H11D 109.5 . . ?
C10B C11B H11E 109.5 . . ?
C10B C11B H11F 109.5 . . ?
H11D C11B H11E 109.5 . . ?
H11D C11B H11F 109.5 . . ?
H11E C11B H11F 109.5 . . ?
H17A C17 H17B 109.5 . . ?
H17A C17 H17C 109.5 . . ?
H17B C17 H17C 109.5 . . ?
C16 C17 H17A 109.5 . . ?
C16 C17 H17B 109.5 . . ?
C16 C17 H17C 109.5 . . ?
N1 C16 C17 175(3) . . ?
C16 N1 Sm3 177(2) . . ?
H15D C15A H15E 109.5 . . ?
H15D C15A H15F 109.5 . . ?
H15E C15A H15F 109.5 . . ?
C13A C15A H15D 109.5 . . ?
C13A C15A H15E 109.5 . . ?
C13A C15A H15F 109.5 . . ?
O8 C13A C15A 124.0(16) . . ?
O8 C13A C14A 119.9(17) . . ?
C15A C13A C14A 115.7(17) . . ?
C13A C14A H14D 109.5 . . ?
C13A C14A H14E 109.5 . . ?
C13A C14A H14F 109.5 . . ?
H14D C14A H14E 109.5 . . ?
H14D C14A H14F 109.5 . . ?
H14E C14A H14F 109.5 . . ?
Sm1 O2A H2AD 116.8 . . ?
Sm1 O2A H2AE 117.2 . . ?
H2AD O2A H2AE 101.0 . . ?
C1C O2C Sm1 151(4) . . ?
O2C C1C C2C 119(6) . . ?
O2C C1C C3C 121(5) . . ?
C3C C1C C2C 119(5) . . ?
C1C C2C H2CA 109.5 . . ?
C1C C2C H2CB 109.5 . . ?
C1C C2C H2CC 109.5 . . ?
H2CA C2C H2CB 109.5 . . ?
H2CA C2C H2CC 109.5 . . ?
H2CB C2C H2CC 109.5 . . ?
C1C C3C H3CA 109.5 . . ?
C1C C3C H3CB 109.5 . . ?
C1C C3C H3CC 109.5 . . ?
H3CA C3C H3CB 109.5 . . ?
H3CA C3C H3CC 109.5 . . ?
H3CB C3C H3CC 109.5 . . ?
H15G O15 H15H 132(9) . . ?
H15I O15A H15J 109.5 . . ?

loop_
_geom_bond_atom_site_label_1
_geom_bond_atom_site_label_2
_geom_bond_distance
_geom_bond_site_symmetry_2
_geom_bond_publ_flag
Sm1 Sm3 3.5779(8) 3_666 ?
Sm1 Sm3 3.5626(8) . ?
Sm1 O12 2.396(8) 3_666 ?
Sm1 O10 2.370(8) . ?
Sm1 O11 2.397(8) 3_666 ?
Sm1 O14 2.5587(6) . ?
Sm1 O13 2.385(8) . ?
Sm1 O1 2.474(8) . ?
Sm1 O9 2.503(10) . ?
Sm1 O2B 2.33(2) . ?
Sm1 O2A 2.54(2) . ?
Sm1 O2C 2.60(4) . ?
Sm2 Sm3 3.6148(8) 3_666 ?
Sm2 Sm3 3.6180(8) . ?
Sm2 O12 2.418(8) 3_666 ?
Sm2 O10 2.396(8) . ?
Sm2 O11 2.419(8) . ?
Sm2 O14 2.6228(6) . ?
Sm2 O13 2.411(8) 3_666 ?
Sm2 O4 2.515(10) . ?
Sm2 O5 2.488(9) . ?
Sm2 O3 2.497(13) . ?
Sm2 O6 2.493(10) . ?
Sm3 Sm1 3.5778(8) 3_666 ?
Sm3 Sm2 3.6149(8) 3_666 ?
Sm3 O12 2.375(8) . ?
Sm3 O10 2.386(8) . ?
Sm3 O11 2.367(8) . ?
Sm3 O14 2.4898(6) . ?
Sm3 O13 2.382(8) . ?
Sm3 O7 2.445(11) . ?
Sm3 O8 2.412(10) . ?
Sm3 N1 2.550(14) . ?
Sm3 H13 2.6(2) . ?
Sm3 H12 2.56(15) . ?
O12 Sm1 2.396(8) 3_666 ?
O12 Sm2 2.418(8) 3_666 ?
O12 H12 0.927(15) . ?
O10 H10 0.83(5) . ?
O11 Sm1 2.397(8) 3_666 ?
O11 H11 0.930(10) . ?
O14 Sm1 2.5587(6) 3_666 ?
O14 Sm2 2.6228(6) 3_666 ?
O14 Sm3 2.4899(6) 3_666 ?
O13 Sm2 2.411(8) 3_666 ?
O13 H13 0.93(2) . ?
O4 C4A 1.18(2) . ?
O4 C4B 1.39(4) . ?
O5 H5A 0.9077 . ?
O5 H5B 0.9132 . ?
O3 H3A 0.9060 . ?
O3 H3B 0.9064 . ?
O1 H1A 0.9430 . ?
O1 H1B 0.9403 . ?
O9 C18 1.214(17) . ?
O7 C10A 1.17(3) . ?
O7 C10B 1.19(3) . ?
O8 C13B 1.189(18) . ?
O8 C13A 1.189(18) . ?
C7A O6 1.199(18) . ?
C7A C8A 1.457(15) . ?
C7A C9A 1.457(15) . ?
C18 C20 1.44(2) . ?
C18 C19 1.47(2) . ?
C13B C15B 1.497(16) . ?
C13B C14B 1.497(16) . ?
C10A C11A 1.502(16) . ?
C10A C12A 1.502(16) . ?
C20 H20A 0.9600 . ?
C20 H20B 0.9600 . ?
C20 H20C 0.9600 . ?
C19 H19A 0.9600 . ?
C19 H19B 0.9600 . ?
C19 H19C 0.9600 . ?
C6A H6AA 0.9600 . ?
C6A H6AB 0.9600 . ?
C6A H6AC 0.9600 . ?
C6A C4A 1.519(15) . ?
O6 C7B 1.199(18) . ?
C15B H15A 0.9600 . ?
C15B H15B 0.9600 . ?
C15B H15C 0.9600 . ?
C5A H5AA 0.9600 . ?
C5A H5AB 0.9600 . ?
C5A H5AC 0.9600 . ?
C5A C4A 1.519(15) . ?
C8A H8AA 0.9600 . ?
C8A H8AB 0.9600 . ?
C8A H8AC 0.9600 . ?
C14B H14A 0.9600 . ?
C14B H14B 0.9600 . ?
C14B H14C 0.9600 . ?
C9A H9AA 0.9600 . ?
C9A H9AB 0.9600 . ?
C9A H9AC 0.9600 . ?
C1A C2A 1.54(5) . ?
C1A C3A 1.39(5) . ?
C1A O2B 1.25(3) . ?
C2A H2AA 0.9600 . ?
C2A H2AB 0.9600 . ?
C2A H2AC 0.9600 . ?
C3A H3AA 0.9600 . ?
C3A H3AB 0.9600 . ?
C3A H3AC 0.9600 . ?
C11A H11A 0.9600 . ?
C11A H11B 0.9600 . ?
C11A H11C 0.9600 . ?
C4B C6B 1.519(15) . ?
C4B C5B 1.519(15) . ?
C6B H6BA 0.9600 . ?
C6B H6BB 0.9600 . ?
C6B H6BC 0.9600 . ?
C5B H5BA 0.9600 . ?
C5B H5BB 0.9600 . ?
C5B H5BC 0.9600 . ?
C7B C9B 1.457(15) . ?
C7B C8B 1.457(15) . ?
C8B H8BA 0.9600 . ?
C8B H8BB 0.9600 . ?
C8B H8BC 0.9600 . ?
C12B H12A 0.9600 . ?
C12B H12B 0.9600 . ?
C12B H12C 0.9600 . ?
C12B C10B 1.502(16) . ?
C12A H12D 0.9600 . ?
C12A H12E 0.9600 . ?
C12A H12F 0.9600 . ?
C10B C11B 1.502(16) . ?
C11B H11D 0.9600 . ?
C11B H11E 0.9600 . ?
C11B H11F 0.9600 . ?
C17 H17A 0.9600 . ?
C17 H17B 0.9600 . ?
C17 H17C 0.9600 . ?
C17 C16 1.42(3) . ?
C16 N1 1.17(2) . ?
C15A H15D 0.9600 . ?
C15A H15E 0.9600 . ?
C15A H15F 0.9600 . ?
C15A C13A 1.497(16) . ?
C13A C14A 1.497(16) . ?
C14A H14D 0.9600 . ?
C14A H14E 0.9600 . ?
C14A H14F 0.9600 . ?
O2A H2AD 1.0411 . ?
O2A H2AE 1.0437 . ?
O2C C1C 1.25(3) . ?
C1C C2C 1.43(10) . ?
C1C C3C 1.41(10) . ?
C2C H2CA 0.9600 . ?
C2C H2CB 0.9600 . ?
C2C H2CC 0.9600 . ?
C3C H3CA 0.9600 . ?
C3C H3CB 0.9600 . ?
C3C H3CC 0.9600 . ?
O15 H15G 1.14(15) . ?
O15 H15H 1.13(10) . ?
O15A H15I 0.8499 . ?
O15A H15J 0.8496 . ?

loop_
_exptl_oxdiff_crystal_face_indexfrac_h
_exptl_oxdiff_crystal_face_indexfrac_k
_exptl_oxdiff_crystal_face_indexfrac_l
_exptl_oxdiff_crystal_face_x
_exptl_oxdiff_crystal_face_y
_exptl_oxdiff_crystal_face_z
3.3693 -31.7330 -0.9926 0.0337 0.0154 0.9993
3.0647 -13.0108 18.1145 -0.8279 -0.3787 0.4138
-1.6274 -1.7451 -19.9997 0.9082 0.4154 0.0506
-18.0395 -6.5269 8.1235 0.1145 -0.9924 0.0444
2.9510 31.6019 -2.5286 -0.0389 0.3374 -0.9406
18.4765 -3.3389 -7.9264 -0.1106 0.9590 0.2609
2.6743 -31.9343 -0.2535 0.0196 -0.0331 0.9993
-19.9648 -3.7688 -0.0308 0.5081 -0.8598 -0.0517
-1.8683 32.0774 0.2547 -0.0400 0.0678 -0.9969
19.6689 6.6170 0.0534 -0.5084 0.8603 -0.0379
-18.2545 -1.3790 -8.1498 0.8103 -0.5763 -0.1061
-2.7261 31.9132 0.5762 -0.0321 0.0229 -0.9992
14.2398 19.1905 7.3688 -0.7185 0.5110 -0.4719
4.9953 -3.9713 1.0277 -0.1596 0.1666 0.1627
4.0206 -0.9888 -4.9891 0.1175 0.2878 0.0666
